data_7157506
loop_
_publ_author_name
'Banerjee, Indrani'
'Sagar, Shweta'
'Panda, Tarun K.'

_publ_section_title
;
 Calcium mediated efficient synthesis of N-arylamidines from organic
 nitriles and amines.
;
_journal_issue 22
_journal_name_full 'Organic &amp; biomolecular chemistry'
_journal_page_first 4231
_journal_page_last 4237
_journal_paper_doi 10.1039/d0ob00805b
_journal_volume 18
_journal_year 2020
_chemical_formula_moiety 'C19 H23 Br N2'
_chemical_formula_sum 'C19 H23 Br N2'
_chemical_formula_weight 359.30
_space_group_crystal_system monoclinic
_space_group_IT_number 14
_space_group_name_Hall '-P 2ybc'
_space_group_name_H-M_alt 'P 1 21/c 1'
_atom_sites_solution_hydrogens geom
_audit_creation_method SHELXL-2014/7
_audit_update_record
;
2020-04-18 deposited with the CCDC.	2020-05-18 downloaded from the CCDC.
;
_cell_angle_alpha 90
_cell_angle_beta 99.181(8)
_cell_angle_gamma 90
_cell_formula_units_Z 8
_cell_length_a 19.7432(16)
_cell_length_b 18.485(2)
_cell_length_c 10.3179(10)
_cell_measurement_reflns_used 8825
_cell_measurement_temperature 298(2)
_cell_measurement_theta_max 29.588
_cell_measurement_theta_min 3.468
_cell_volume 3717.3(6)
_computing_structure_refinement 'SHELXL-2014/7 (Sheldrick, 2014)'
_diffrn_ambient_temperature 298(2)
_diffrn_measured_fraction_theta_full 0.997
_diffrn_measured_fraction_theta_max 0.844
_diffrn_measurement_device_type 'SuperNova, Dual, Mo at zero, Eos'
_diffrn_radiation_type MoK\a
_diffrn_radiation_wavelength 0.71073
_diffrn_reflns_av_R_equivalents 0.0281
_diffrn_reflns_av_unetI/netI 0.0418
_diffrn_reflns_Laue_measured_fraction_full 0.997
_diffrn_reflns_Laue_measured_fraction_max 0.844
_diffrn_reflns_limit_h_max 27
_diffrn_reflns_limit_h_min -20
_diffrn_reflns_limit_k_max 17
_diffrn_reflns_limit_k_min -25
_diffrn_reflns_limit_l_max 12
_diffrn_reflns_limit_l_min -13
_diffrn_reflns_number 23291
_diffrn_reflns_point_group_measured_fraction_full 0.997
_diffrn_reflns_point_group_measured_fraction_max 0.844
_diffrn_reflns_theta_full 25.242
_diffrn_reflns_theta_max 29.588
_diffrn_reflns_theta_min 3.468
_exptl_absorpt_coefficient_mu 2.211
_exptl_absorpt_correction_T_max 1.00000
_exptl_absorpt_correction_T_min 0.78286
_exptl_absorpt_correction_type multi-scan
_exptl_crystal_colour colorless
_exptl_crystal_density_diffrn 1.284
_exptl_crystal_description block
_exptl_crystal_F_000 1488
_exptl_crystal_size_max 0.28
_exptl_crystal_size_mid 0.23
_exptl_crystal_size_min 0.19
_refine_diff_density_max 0.745
_refine_diff_density_min -0.796
_refine_diff_density_rms 0.052
_refine_ls_extinction_method none
_refine_ls_goodness_of_fit_ref 1.027
_refine_ls_hydrogen_treatment constr
_refine_ls_matrix_type full
_refine_ls_number_parameters 414
_refine_ls_number_reflns 8825
_refine_ls_number_restraints 0
_refine_ls_restrained_S_all 1.027
_refine_ls_R_factor_all 0.1642
_refine_ls_R_factor_gt 0.0710
_refine_ls_shift/su_max 0.032
_refine_ls_shift/su_mean 0.001
_refine_ls_structure_factor_coef Fsqd
_refine_ls_weighting_details 'w=1/[\s^2^(Fo^2^)+(0.1012P)^2^+1.6317P] where P=(Fo^2^+2Fc^2^)/3'
_refine_ls_weighting_scheme calc
_refine_ls_wR_factor_gt 0.1999
_refine_ls_wR_factor_ref 0.2609
_reflns_Friedel_coverage 0.000
_reflns_number_gt 3647
_reflns_number_total 8825
_reflns_threshold_expression 'I > 2\s(I)'
_cod_data_source_file d0ob00805b2.cif
_cod_data_source_block 3d
_cod_depositor_comments
;
The following automatic conversions were performed:

data item '_exptl_absorpt_correction_type' value 'Multi-scan' was
changed to 'multi-scan' in accordance with the
/home/data/users/saulius/crontab/automatic-downloads/rss-feeds/RSC/lib/dictionaries/cif_core.dic
dictionary named 'cif_core.dic' version 2.4.2 last updated on
2011-04-26.

Automatic conversion script
Id: cif_fix_values 7556 2019-12-06 15:28:31Z antanas 

 Adding full bibliography for 7157506--7157509.cif.
;
_cod_original_cell_volume 3717.3(7)
_cod_original_sg_symbol_H-M 'P 21/c'
_cod_database_code 7157506
_shelx_shelxl_version_number 2014/7
_shelx_space_group_comment
;
The symmetry employed for this shelxl refinement is uniquely defined
by the following loop, which should always be used as a source of
symmetry information in preference to the above space-group names.
They are only intended as comments.
;

loop_
_space_group_symop_operation_xyz
'x, y, z'
'-x, y+1/2, -z+1/2'
'-x, -y, -z'
'x, -y-1/2, z-1/2'

loop_
_atom_site_label
_atom_site_type_symbol
_atom_site_fract_x
_atom_site_fract_y
_atom_site_fract_z
_atom_site_U_iso_or_equiv
_atom_site_adp_type
_atom_site_occupancy
_atom_site_site_symmetry_order
_atom_site_calc_flag
_atom_site_refinement_flags_posn
_atom_site_refinement_flags_adp
_atom_site_refinement_flags_occupancy
_atom_site_disorder_assembly
_atom_site_disorder_group
Br2A Br 0.3088(2) 0.5783(3) 0.5073(5) 0.1359(17) Uani 0.5 1 d . . P . .
Br1 Br 0.20198(4) 0.93015(5) 0.48153(8) 0.1642(5) Uani 1 1 d . . . . .
N3 N 0.01652(12) 0.76444(16) 0.2502(2) 0.0536(7) Uani 1 1 d . . . . .
N1 N 0.48766(12) 0.73460(16) 0.7350(2) 0.0532(7) Uani 1 1 d . . . . .
N4 N 0.01694(15) 0.78376(19) 0.4742(2) 0.0697(9) Uani 1 1 d . . . . .
H4A H -0.0191 0.8106 0.4605 0.084 Uiso 1 1 calc R U . . .
H4B H 0.0368 0.7752 0.5531 0.084 Uiso 1 1 calc R U . . .
N2 N 0.48694(15) 0.71496(19) 0.5110(3) 0.0709(9) Uani 1 1 d . . . . .
H2A H 0.5233 0.6887 0.5243 0.085 Uiso 1 1 calc R U . . .
H2B H 0.4667 0.7231 0.4322 0.085 Uiso 1 1 calc R U . . .
C20 C 0.04237(15) 0.7549(2) 0.3716(3) 0.0510(8) Uani 1 1 d . . . . .
C1 C 0.46155(15) 0.7434(2) 0.6137(3) 0.0529(9) Uani 1 1 d . . . . .
C27 C -0.04565(16) 0.8046(2) 0.2205(3) 0.0555(9) Uani 1 1 d . . . . .
C2 C 0.39788(16) 0.7871(2) 0.5816(3) 0.0569(9) Uani 1 1 d . . . . .
C32 C -0.10749(17) 0.7659(2) 0.1855(3) 0.0618(10) Uani 1 1 d . . . . .
C21 C 0.10574(16) 0.7108(2) 0.4035(3) 0.0566(9) Uani 1 1 d . . . . .
C13 C 0.61196(17) 0.7353(2) 0.7953(3) 0.0631(10) Uani 1 1 d . . . . .
C8 C 0.55110(17) 0.6956(2) 0.7644(3) 0.0580(10) Uani 1 1 d . . . . .
C26 C 0.12109(18) 0.6584(2) 0.3181(3) 0.0632(10) Uani 1 1 d . . . . .
H26 H 0.0919 0.6519 0.2389 0.076 Uiso 1 1 calc R U . . .
C7 C 0.38250(17) 0.8395(2) 0.6671(4) 0.0635(10) Uani 1 1 d . . . . .
H7 H 0.4116 0.8464 0.7464 0.076 Uiso 1 1 calc R U . . .
C33 C -0.10863(18) 0.6846(2) 0.1863(3) 0.0663(10) Uani 1 1 d . . . . .
H33 H -0.0617 0.6681 0.1833 0.080 Uiso 1 1 calc R U . . .
C14 C 0.61205(18) 0.8165(2) 0.7938(4) 0.0691(11) Uani 1 1 d . . . . .
H14 H 0.5649 0.8321 0.7972 0.083 Uiso 1 1 calc R U . . .
C28 C -0.0448(2) 0.8799(2) 0.2185(3) 0.0666(10) Uani 1 1 d . . . . .
C9 C 0.5510(2) 0.6206(3) 0.7683(3) 0.0690(11) Uani 1 1 d . . . . .
C31 C -0.1680(2) 0.8051(3) 0.1523(4) 0.0777(12) Uani 1 1 d . . . . .
H31 H -0.2093 0.7804 0.1305 0.093 Uiso 1 1 calc R U . . .
C25 C 0.1784(2) 0.6152(3) 0.3462(4) 0.0790(12) Uani 1 1 d . . . . .
H25 H 0.1873 0.5794 0.2878 0.095 Uiso 1 1 calc R U . . .
C6 C 0.3247(2) 0.8821(3) 0.6373(4) 0.0807(12) Uani 1 1 d . . . . .
H6 H 0.3153 0.9178 0.6955 0.097 Uiso 1 1 calc R U . . .
C12 C 0.67327(19) 0.6974(3) 0.8273(4) 0.0794(12) Uani 1 1 d . . . . .
H12 H 0.7142 0.7229 0.8476 0.095 Uiso 1 1 calc R U . . .
C10 C 0.6138(3) 0.5860(3) 0.8020(4) 0.0892(14) Uani 1 1 d . . . . .
H10 H 0.6150 0.5357 0.8062 0.107 Uiso 1 1 calc R U . . .
C29 C -0.1068(3) 0.9156(3) 0.1829(4) 0.0883(14) Uani 1 1 d . . . . .
H29 H -0.1072 0.9659 0.1803 0.106 Uiso 1 1 calc R U . . .
C30 C -0.1679(2) 0.8785(3) 0.1511(4) 0.0918(15) Uani 1 1 d . . . . .
H30 H -0.2088 0.9037 0.1289 0.110 Uiso 1 1 calc R U . . .
C24 C 0.2219(2) 0.6259(3) 0.4618(5) 0.0923(15) Uani 1 1 d . . . . .
C11 C 0.6744(2) 0.6242(3) 0.8294(4) 0.0933(15) Uani 1 1 d . . . . .
H11 H 0.7160 0.5998 0.8493 0.112 Uiso 1 1 calc R U . . .
C36 C 0.0223(2) 0.9212(2) 0.2514(4) 0.0813(12) Uani 1 1 d . . . . .
H36 H 0.0537 0.8909 0.3116 0.098 Uiso 1 1 calc R U . . .
C5 C 0.2814(2) 0.8715(3) 0.5224(5) 0.0954(16) Uani 1 1 d . . . . .
C22 C 0.1514(2) 0.7200(3) 0.5192(4) 0.0952(16) Uani 1 1 d . . . . .
H22 H 0.1427 0.7552 0.5788 0.114 Uiso 1 1 calc R U . . .
C17 C 0.4850(2) 0.5779(3) 0.7409(5) 0.0878(13) Uani 1 1 d . . . . .
H17 H 0.4530 0.6057 0.6775 0.105 Uiso 1 1 calc R U . . .
C3 C 0.3518(2) 0.7772(3) 0.4653(4) 0.0978(16) Uani 1 1 d . . . . .
H3 H 0.3607 0.7419 0.4060 0.117 Uiso 1 1 calc R U . . .
C16 C 0.6576(2) 0.8495(3) 0.9138(5) 0.1002(15) Uani 1 1 d . . . . .
H16A H 0.6511 0.8234 0.9913 0.150 Uiso 1 1 calc R U . . .
H16B H 0.6454 0.8993 0.9226 0.150 Uiso 1 1 calc R U . . .
H16C H 0.7049 0.8464 0.9024 0.150 Uiso 1 1 calc R U . . .
C35 C -0.1546(2) 0.6528(3) 0.0665(4) 0.0954(14) Uani 1 1 d . . . . .
H35A H -0.2018 0.6594 0.0755 0.143 Uiso 1 1 calc R U . . .
H35B H -0.1451 0.6021 0.0602 0.143 Uiso 1 1 calc R U . . .
H35C H -0.1456 0.6769 -0.0114 0.143 Uiso 1 1 calc R U . . .
C34 C -0.1287(3) 0.6561(3) 0.3134(5) 0.1006(15) Uani 1 1 d . . . . .
H34A H -0.0975 0.6747 0.3868 0.151 Uiso 1 1 calc R U . . .
H34B H -0.1266 0.6042 0.3138 0.151 Uiso 1 1 calc R U . . .
H34C H -0.1745 0.6714 0.3197 0.151 Uiso 1 1 calc R U . . .
C15 C 0.6311(3) 0.8457(3) 0.6667(5) 0.1030(16) Uani 1 1 d . . . . .
H15A H 0.6763 0.8295 0.6578 0.154 Uiso 1 1 calc R U . . .
H15B H 0.6302 0.8976 0.6683 0.154 Uiso 1 1 calc R U . . .
H15C H 0.5987 0.8285 0.5938 0.154 Uiso 1 1 calc R U . . .
C23 C 0.2095(3) 0.6780(4) 0.5475(5) 0.122(2) Uani 1 1 d . . . . .
H23 H 0.2400 0.6853 0.6248 0.146 Uiso 1 1 calc R U . . .
C4 C 0.2938(3) 0.8185(4) 0.4369(5) 0.126(2) Uani 1 1 d . . . . .
H4 H 0.2630 0.8105 0.3600 0.152 Uiso 1 1 calc R U . . .
C37 C 0.0550(4) 0.9341(4) 0.1336(7) 0.136(2) Uani 1 1 d . . . . .
H37A H 0.0601 0.8889 0.0903 0.205 Uiso 1 1 calc R U . . .
H37B H 0.0993 0.9556 0.1596 0.205 Uiso 1 1 calc R U . . .
H37C H 0.0267 0.9660 0.0746 0.205 Uiso 1 1 calc R U . . .
C19 C 0.4528(4) 0.5689(4) 0.8599(8) 0.157(3) Uani 1 1 d . . . . .
H19A H 0.4811 0.5382 0.9213 0.236 Uiso 1 1 calc R U . . .
H19B H 0.4084 0.5472 0.8364 0.236 Uiso 1 1 calc R U . . .
H19C H 0.4481 0.6153 0.8992 0.236 Uiso 1 1 calc R U . . .
C18 C 0.4916(4) 0.5043(5) 0.6826(9) 0.197(4) Uani 1 1 d . . . . .
H18A H 0.5121 0.4717 0.7500 0.295 Uiso 1 1 calc R U . . .
H18B H 0.5200 0.5074 0.6154 0.295 Uiso 1 1 calc R U . . .
H18C H 0.4470 0.4868 0.6451 0.295 Uiso 1 1 calc R U . . .
C38 C 0.0151(4) 0.9917(5) 0.3196(8) 0.188(4) Uani 1 1 d . . . . .
H38A H 0.0598 1.0108 0.3524 0.283 Uiso 1 1 calc R U . . .
H38B H -0.0096 0.9842 0.3914 0.283 Uiso 1 1 calc R U . . .
H38C H -0.0095 1.0255 0.2587 0.283 Uiso 1 1 calc R U . . .
Br2B Br 0.2933(2) 0.5568(3) 0.4974(6) 0.1313(13) Uani 0.5 1 d . . P . .

loop_
_atom_site_aniso_label
_atom_site_aniso_U_11
_atom_site_aniso_U_22
_atom_site_aniso_U_33
_atom_site_aniso_U_23
_atom_site_aniso_U_13
_atom_site_aniso_U_12
Br2A 0.0617(15) 0.182(4) 0.156(2) 0.066(3) -0.0074(13) 0.0378(19)
Br1 0.0993(5) 0.2040(10) 0.1775(7) 0.0573(6) -0.0140(4) 0.0773(5)
N3 0.0419(14) 0.075(2) 0.0414(13) 0.0055(13) -0.0025(11) 0.0047(14)
N1 0.0402(14) 0.074(2) 0.0419(14) 0.0033(13) -0.0025(11) 0.0031(14)
N4 0.0620(18) 0.104(3) 0.0410(14) 0.0019(15) 0.0005(13) 0.0186(18)
N2 0.0621(18) 0.105(3) 0.0440(14) 0.0037(15) 0.0027(13) 0.0178(18)
C20 0.0429(17) 0.068(2) 0.0404(16) 0.0033(15) 0.0004(13) -0.0035(16)
C1 0.0435(17) 0.073(3) 0.0402(16) 0.0033(15) -0.0004(14) -0.0027(17)
C27 0.0444(19) 0.081(3) 0.0385(16) 0.0026(16) -0.0014(13) 0.0090(19)
C2 0.0452(18) 0.078(3) 0.0451(17) 0.0101(17) -0.0013(14) -0.0022(18)
C32 0.046(2) 0.084(3) 0.0521(18) 0.0008(18) -0.0017(15) 0.011(2)
C21 0.0446(18) 0.076(3) 0.0462(17) 0.0152(18) -0.0027(14) -0.0004(18)
C13 0.045(2) 0.087(3) 0.0543(19) -0.0010(18) -0.0032(15) 0.010(2)
C8 0.048(2) 0.085(3) 0.0386(16) 0.0026(16) -0.0017(14) 0.0091(19)
C26 0.050(2) 0.074(3) 0.063(2) 0.008(2) -0.0008(16) -0.0014(19)
C7 0.048(2) 0.074(3) 0.065(2) 0.009(2) -0.0033(16) 0.0017(19)
C33 0.0432(19) 0.082(3) 0.070(2) 0.000(2) -0.0009(16) 0.0046(19)
C14 0.046(2) 0.086(3) 0.073(2) -0.003(2) -0.0002(17) 0.002(2)
C28 0.068(2) 0.073(3) 0.0537(19) -0.0002(18) -0.0074(17) 0.010(2)
C9 0.064(2) 0.078(3) 0.060(2) 0.004(2) -0.0057(18) 0.007(2)
C31 0.050(2) 0.096(4) 0.083(3) -0.002(2) -0.0036(19) 0.014(2)
C25 0.059(2) 0.082(3) 0.094(3) 0.016(2) 0.006(2) 0.012(2)
C6 0.054(2) 0.088(3) 0.098(3) 0.013(2) 0.004(2) 0.006(2)
C12 0.045(2) 0.104(4) 0.085(3) -0.003(3) -0.0019(18) 0.012(2)
C10 0.088(3) 0.085(3) 0.087(3) -0.002(2) -0.010(2) 0.025(3)
C29 0.094(3) 0.077(3) 0.085(3) -0.002(2) -0.011(2) 0.028(3)
C30 0.067(3) 0.105(4) 0.094(3) -0.010(3) -0.017(2) 0.035(3)
C24 0.063(3) 0.116(4) 0.094(3) 0.043(3) 0.000(2) 0.025(3)
C11 0.067(3) 0.109(4) 0.096(3) -0.010(3) -0.013(2) 0.032(3)
C36 0.079(3) 0.071(3) 0.086(3) 0.007(2) -0.010(2) 0.003(2)
C5 0.058(3) 0.123(5) 0.098(3) 0.037(3) -0.008(2) 0.022(3)
C22 0.062(2) 0.155(5) 0.061(2) -0.008(3) -0.0155(19) 0.025(3)
C17 0.081(3) 0.073(3) 0.102(3) 0.014(3) -0.006(3) 0.000(3)
C3 0.069(3) 0.158(5) 0.058(2) -0.011(3) -0.0147(19) 0.026(3)
C16 0.076(3) 0.107(4) 0.108(3) -0.022(3) -0.015(3) -0.011(3)
C35 0.071(3) 0.104(4) 0.102(3) -0.012(3) -0.016(2) -0.009(3)
C34 0.110(4) 0.096(4) 0.098(3) 0.009(3) 0.026(3) -0.005(3)
C15 0.106(4) 0.104(4) 0.100(3) 0.008(3) 0.017(3) -0.004(3)
C23 0.081(3) 0.194(7) 0.075(3) 0.006(4) -0.033(3) 0.040(4)
C4 0.084(4) 0.204(7) 0.077(3) 0.005(4) -0.031(3) 0.044(4)
C37 0.143(6) 0.139(6) 0.137(5) -0.025(4) 0.051(4) -0.040(4)
C19 0.172(7) 0.147(7) 0.168(6) -0.033(5) 0.073(6) -0.062(5)
C18 0.166(7) 0.207(9) 0.224(9) -0.131(8) 0.050(6) -0.074(7)
C38 0.151(6) 0.207(9) 0.212(8) -0.132(7) 0.048(6) -0.073(6)
Br2B 0.077(2) 0.1109(18) 0.190(2) 0.0294(14) -0.0262(17) 0.0381(17)

loop_
_atom_type_symbol
_atom_type_description
_atom_type_scat_dispersion_real
_atom_type_scat_dispersion_imag
_atom_type_scat_source
C C 0.0033 0.0016 'International Tables Vol C Tables 4.2.6.8 and 6.1.1.4'
H H 0.0000 0.0000 'International Tables Vol C Tables 4.2.6.8 and 6.1.1.4'
Br Br -0.2901 2.4595 'International Tables Vol C Tables 4.2.6.8 and 6.1.1.4'
N N 0.0061 0.0033 'International Tables Vol C Tables 4.2.6.8 and 6.1.1.4'

loop_
_geom_angle_atom_site_label_1
_geom_angle_atom_site_label_2
_geom_angle_atom_site_label_3
_geom_angle
_geom_angle_site_symmetry_1
_geom_angle_site_symmetry_3
_geom_angle_publ_flag
Br2B Br2A C24 79.9(11) . . ?
C20 N3 C27 118.3(3) . . ?
C1 N1 C8 118.0(3) . . ?
C20 N4 H4A 120.0 . . ?
C20 N4 H4B 120.0 . . ?
H4A N4 H4B 120.0 . . ?
C1 N2 H2A 120.0 . . ?
C1 N2 H2B 120.0 . . ?
H2A N2 H2B 120.0 . . ?
N3 C20 N4 124.7(3) . . ?
N3 C20 C21 118.6(3) . . ?
N4 C20 C21 116.6(3) . . ?
N1 C1 N2 125.0(3) . . ?
N1 C1 C2 118.7(3) . . ?
N2 C1 C2 116.3(3) . . ?
C28 C27 C32 121.0(3) . . ?
C28 C27 N3 120.8(3) . . ?
C32 C27 N3 118.1(4) . . ?
C7 C2 C3 117.5(3) . . ?
C7 C2 C1 120.3(3) . . ?
C3 C2 C1 122.2(4) . . ?
C31 C32 C27 118.2(4) . . ?
C31 C32 C33 120.5(4) . . ?
C27 C32 C33 121.2(3) . . ?
C26 C21 C22 117.2(3) . . ?
C26 C21 C20 120.6(3) . . ?
C22 C21 C20 122.2(4) . . ?
C12 C13 C8 118.2(4) . . ?
C12 C13 C14 120.2(4) . . ?
C8 C13 C14 121.6(3) . . ?
C9 C8 C13 121.5(3) . . ?
C9 C8 N1 120.3(3) . . ?
C13 C8 N1 118.2(4) . . ?
C21 C26 C25 122.1(4) . . ?
C21 C26 H26 118.9 . . ?
C25 C26 H26 118.9 . . ?
C2 C7 C6 121.2(4) . . ?
C2 C7 H7 119.4 . . ?
C6 C7 H7 119.4 . . ?
C32 C33 C34 110.9(3) . . ?
C32 C33 C35 112.8(3) . . ?
C34 C33 C35 111.1(4) . . ?
C32 C33 H33 107.2 . . ?
C34 C33 H33 107.2 . . ?
C35 C33 H33 107.2 . . ?
C13 C14 C15 111.4(3) . . ?
C13 C14 C16 113.0(4) . . ?
C15 C14 C16 111.1(4) . . ?
C13 C14 H14 107.0 . . ?
C15 C14 H14 107.0 . . ?
C16 C14 H14 107.0 . . ?
C29 C28 C27 117.9(4) . . ?
C29 C28 C36 121.4(4) . . ?
C27 C28 C36 120.7(3) . . ?
C8 C9 C10 117.6(4) . . ?
C8 C9 C17 121.4(4) . . ?
C10 C9 C17 121.0(4) . . ?
C30 C31 C32 121.3(4) . . ?
C30 C31 H31 119.4 . . ?
C32 C31 H31 119.4 . . ?
C24 C25 C26 118.7(4) . . ?
C24 C25 H25 120.6 . . ?
C26 C25 H25 120.7 . . ?
C5 C6 C7 119.6(5) . . ?
C5 C6 H6 120.2 . . ?
C7 C6 H6 120.2 . . ?
C11 C12 C13 121.2(4) . . ?
C11 C12 H12 119.4 . . ?
C13 C12 H12 119.4 . . ?
C11 C10 C9 121.6(5) . . ?
C11 C10 H10 119.2 . . ?
C9 C10 H10 119.2 . . ?
C30 C29 C28 121.8(5) . . ?
C30 C29 H29 119.1 . . ?
C28 C29 H29 119.1 . . ?
C31 C30 C29 119.9(4) . . ?
C31 C30 H30 120.1 . . ?
C29 C30 H30 120.1 . . ?
C23 C24 C25 121.1(4) . . ?
C23 C24 Br2B 124.0(4) . . ?
C25 C24 Br2B 114.6(5) . . ?
C23 C24 Br2A 114.5(4) . . ?
C25 C24 Br2A 124.0(5) . . ?
Br2B C24 Br2A 15.1(3) . . ?
C12 C11 C10 119.8(4) . . ?
C12 C11 H11 120.1 . . ?
C10 C11 H11 120.1 . . ?
C37 C36 C38 109.4(5) . . ?
C37 C36 C28 112.0(4) . . ?
C38 C36 C28 113.4(4) . . ?
C37 C36 H36 107.3 . . ?
C38 C36 H36 107.3 . . ?
C28 C36 H36 107.3 . . ?
C6 C5 C4 120.9(4) . . ?
C6 C5 Br1 119.5(4) . . ?
C4 C5 Br1 119.5(4) . . ?
C23 C22 C21 121.3(5) . . ?
C23 C22 H22 119.4 . . ?
C21 C22 H22 119.4 . . ?
C19 C17 C18 107.8(5) . . ?
C19 C17 C9 112.0(5) . . ?
C18 C17 C9 114.9(5) . . ?
C19 C17 H17 107.2 . . ?
C18 C17 H17 107.2 . . ?
C9 C17 H17 107.2 . . ?
C4 C3 C2 121.3(5) . . ?
C4 C3 H3 119.4 . . ?
C2 C3 H3 119.4 . . ?
C14 C16 H16A 109.5 . . ?
C14 C16 H16B 109.5 . . ?
H16A C16 H16B 109.5 . . ?
C14 C16 H16C 109.5 . . ?
H16A C16 H16C 109.5 . . ?
H16B C16 H16C 109.5 . . ?
C33 C35 H35A 109.5 . . ?
C33 C35 H35B 109.5 . . ?
H35A C35 H35B 109.5 . . ?
C33 C35 H35C 109.5 . . ?
H35A C35 H35C 109.5 . . ?
H35B C35 H35C 109.5 . . ?
C33 C34 H34A 109.5 . . ?
C33 C34 H34B 109.5 . . ?
H34A C34 H34B 109.5 . . ?
C33 C34 H34C 109.5 . . ?
H34A C34 H34C 109.5 . . ?
H34B C34 H34C 109.5 . . ?
C14 C15 H15A 109.5 . . ?
C14 C15 H15B 109.5 . . ?
H15A C15 H15B 109.5 . . ?
C14 C15 H15C 109.5 . . ?
H15A C15 H15C 109.5 . . ?
H15B C15 H15C 109.5 . . ?
C24 C23 C22 119.6(4) . . ?
C24 C23 H23 120.2 . . ?
C22 C23 H23 120.2 . . ?
C5 C4 C3 119.4(4) . . ?
C5 C4 H4 120.3 . . ?
C3 C4 H4 120.3 . . ?
C36 C37 H37A 109.5 . . ?
C36 C37 H37B 109.5 . . ?
H37A C37 H37B 109.5 . . ?
C36 C37 H37C 109.5 . . ?
H37A C37 H37C 109.5 . . ?
H37B C37 H37C 109.5 . . ?
C17 C19 H19A 109.5 . . ?
C17 C19 H19B 109.5 . . ?
H19A C19 H19B 109.5 . . ?
C17 C19 H19C 109.5 . . ?
H19A C19 H19C 109.5 . . ?
H19B C19 H19C 109.5 . . ?
C17 C18 H18A 109.5 . . ?
C17 C18 H18B 109.5 . . ?
H18A C18 H18B 109.5 . . ?
C17 C18 H18C 109.5 . . ?
H18A C18 H18C 109.5 . . ?
H18B C18 H18C 109.5 . . ?
C36 C38 H38A 109.5 . . ?
C36 C38 H38B 109.5 . . ?
H38A C38 H38B 109.5 . . ?
C36 C38 H38C 109.5 . . ?
H38A C38 H38C 109.5 . . ?
H38B C38 H38C 109.5 . . ?
Br2A Br2B C24 85.0(12) . . ?

loop_
_geom_bond_atom_site_label_1
_geom_bond_atom_site_label_2
_geom_bond_distance
_geom_bond_site_symmetry_2
_geom_bond_publ_flag
Br2A Br2B 0.502(9) . ?
Br2A C24 1.918(7) . ?
Br1 C5 1.898(4) . ?
N3 C20 1.287(4) . ?
N3 C27 1.426(4) . ?
N1 C1 1.286(4) . ?
N1 C8 1.435(4) . ?
N4 C20 1.351(4) . ?
N4 H4A 0.8600 . ?
N4 H4B 0.8600 . ?
N2 C1 1.349(4) . ?
N2 H2A 0.8600 . ?
N2 H2B 0.8600 . ?
C20 C21 1.486(5) . ?
C1 C2 1.486(5) . ?
C27 C28 1.392(5) . ?
C27 C32 1.411(5) . ?
C2 C7 1.378(5) . ?
C2 C3 1.398(5) . ?
C32 C31 1.392(5) . ?
C32 C33 1.504(6) . ?
C21 C26 1.376(5) . ?
C21 C22 1.387(5) . ?
C13 C12 1.391(5) . ?
C13 C8 1.401(5) . ?
C13 C14 1.502(6) . ?
C8 C9 1.386(6) . ?
C26 C25 1.377(5) . ?
C26 H26 0.9300 . ?
C7 C6 1.380(5) . ?
C7 H7 0.9300 . ?
C33 C34 1.523(6) . ?
C33 C35 1.529(5) . ?
C33 H33 0.9800 . ?
C14 C15 1.520(6) . ?
C14 C16 1.536(5) . ?
C14 H14 0.9800 . ?
C28 C29 1.387(6) . ?
C28 C36 1.520(6) . ?
C9 C10 1.389(6) . ?
C9 C17 1.512(6) . ?
C31 C30 1.357(6) . ?
C31 H31 0.9300 . ?
C25 C24 1.369(6) . ?
C25 H25 0.9300 . ?
C6 C5 1.361(6) . ?
C6 H6 0.9300 . ?
C12 C11 1.354(7) . ?
C12 H12 0.9300 . ?
C10 C11 1.380(7) . ?
C10 H10 0.9300 . ?
C29 C30 1.381(7) . ?
C29 H29 0.9300 . ?
C30 H30 0.9300 . ?
C24 C23 1.356(8) . ?
C24 Br2B 1.895(7) . ?
C11 H11 0.9300 . ?
C36 C37 1.483(7) . ?
C36 C38 1.500(8) . ?
C36 H36 0.9800 . ?
C5 C4 1.366(8) . ?
C22 C23 1.376(7) . ?
C22 H22 0.9300 . ?
C17 C19 1.479(8) . ?
C17 C18 1.501(9) . ?
C17 H17 0.9800 . ?
C3 C4 1.368(7) . ?
C3 H3 0.9300 . ?
C16 H16A 0.9600 . ?
C16 H16B 0.9600 . ?
C16 H16C 0.9600 . ?
C35 H35A 0.9600 . ?
C35 H35B 0.9600 . ?
C35 H35C 0.9600 . ?
C34 H34A 0.9600 . ?
C34 H34B 0.9600 . ?
C34 H34C 0.9600 . ?
C15 H15A 0.9600 . ?
C15 H15B 0.9600 . ?
C15 H15C 0.9600 . ?
C23 H23 0.9300 . ?
C4 H4 0.9300 . ?
C37 H37A 0.9600 . ?
C37 H37B 0.9600 . ?
C37 H37C 0.9600 . ?
C19 H19A 0.9600 . ?
C19 H19B 0.9600 . ?
C19 H19C 0.9600 . ?
C18 H18A 0.9600 . ?
C18 H18B 0.9600 . ?
C18 H18C 0.9600 . ?
C38 H38A 0.9600 . ?
C38 H38B 0.9600 . ?
C38 H38C 0.9600 . ?
